data_1546660
loop_
_publ_author_name
'Sebbar, Nada Kheira'
'Ellouz, Mohamed'
'Lahmidi, Sanae'
'Hlimi, Fouzia'
'Essassi, El Mokhtar'
'Mague, Joel T.'

_publ_section_title
;
 (2<i>Z</i>)-2-Benzylidene-4-octadecyl-3,4-dihydro-2<i>H</i>-1,4-benzothiazin-3-one
;
_journal_coeditor_code ZQ4019
_journal_issue 5
_journal_name_full IUCrData
_journal_page_first x170695
_journal_paper_doi 10.1107/S2414314617006952
_journal_volume 2
_journal_year 2017
_chemical_formula_iupac 'C33 H47 N O S'
_chemical_formula_moiety 'C33 H47 N O S'
_chemical_formula_sum 'C33 H47 N O S'
_chemical_formula_weight 505.77
_chemical_name_systematic (2<i>Z</i>)-2-Benzylidene-4-octadecyl-3,4-dihydro-2<i>H</i>-1,4-benzothiazin-3-one
_space_group_crystal_system monoclinic
_space_group_IT_number 14
_space_group_name_Hall '-P 2ybc'
_space_group_name_H-M_alt 'P 1 21/c 1'
_symmetry_space_group_name_Hall '-P 2ybc'
_symmetry_space_group_name_H-M 'P 1 21/c 1'
_atom_sites_solution_hydrogens mixed
_atom_sites_solution_primary direct
_atom_sites_solution_secondary difmap
_audit_creation_method SHELXL-2014/7
_cell_angle_alpha 90
_cell_angle_beta 90.4700(10)
_cell_angle_gamma 90
_cell_formula_units_Z 4
_cell_length_a 33.8411(7)
_cell_length_b 4.71060(10)
_cell_length_c 18.0987(4)
_cell_measurement_reflns_used 9991
_cell_measurement_temperature 150(2)
_cell_measurement_theta_max 74.7
_cell_measurement_theta_min 2.6
_cell_volume 2885.05(11)
_computing_cell_refinement
;
<i>SAINT</i> (Bruker, 2016)
;
_computing_data_collection
;
<i>APEX3</i> (Bruker, 2016)
;
_computing_data_reduction
;
<i>SAINT</i> (Bruker, 2016)
;
_computing_molecular_graphics
;
<i>DIAMOND</i> (Brandenburg & Putz, 2012)
;
_computing_publication_material
;
<i>SHELXTL</i> (Sheldrick, 2008)
;
_computing_structure_refinement
;
<i>SHELXL2014</i> (Sheldrick, 2015<i>b</i>)
;
_computing_structure_solution
;
<i>SHELXT</i> (Sheldrick, 2015<i>a</i>)
;
_diffrn_ambient_temperature 150(2)
_diffrn_detector_area_resol_mean 10.4167
_diffrn_measured_fraction_theta_full 0.991
_diffrn_measured_fraction_theta_max 0.979
_diffrn_measurement_device_type 'Bruker D8 VENTURE PHOTON 100 CMOS'
_diffrn_measurement_method '\w scans'
_diffrn_radiation_monochromator mirror
_diffrn_radiation_type CuK\a
_diffrn_radiation_wavelength 1.54178
_diffrn_reflns_av_R_equivalents 0.0403
_diffrn_reflns_limit_h_max 42
_diffrn_reflns_limit_h_min -42
_diffrn_reflns_limit_k_max 5
_diffrn_reflns_limit_k_min -5
_diffrn_reflns_limit_l_max 22
_diffrn_reflns_limit_l_min -21
_diffrn_reflns_number 21375
_diffrn_reflns_theta_full 71.000
_diffrn_reflns_theta_max 74.692
_diffrn_reflns_theta_min 2.611
_exptl_absorpt_coefficient_mu 1.171
_exptl_absorpt_correction_T_max 0.97
_exptl_absorpt_correction_T_min 0.81
_exptl_absorpt_correction_type multi-scan
_exptl_absorpt_process_details
;
(<i>SADABS</i>; Bruker, 2016)
;
_exptl_crystal_colour colourless
_exptl_crystal_density_diffrn 1.164
_exptl_crystal_density_method 'not measured'
_exptl_crystal_description plate
_exptl_crystal_F_000 1104
_exptl_crystal_size_max 0.238
_exptl_crystal_size_mid 0.108
_exptl_crystal_size_min 0.026
_refine_diff_density_max 0.339
_refine_diff_density_min -0.461
_refine_ls_extinction_method none
_refine_ls_goodness_of_fit_ref 1.062
_refine_ls_hydrogen_treatment mixed
_refine_ls_matrix_type full
_refine_ls_number_parameters 524
_refine_ls_number_reflns 5792
_refine_ls_number_restraints 0
_refine_ls_restrained_S_all 1.062
_refine_ls_R_factor_all 0.0544
_refine_ls_R_factor_gt 0.0456
_refine_ls_shift/su_max 0.000
_refine_ls_shift/su_mean 0.000
_refine_ls_structure_factor_coef Fsqd
_refine_ls_weighting_details 'w=1/[\s^2^(Fo^2^)+(0.0511P)^2^+1.3651P] where P=(Fo^2^+2Fc^2^)/3'
_refine_ls_weighting_scheme calc
_refine_ls_wR_factor_gt 0.1134
_refine_ls_wR_factor_ref 0.1195
_reflns_number_gt 4927
_reflns_number_total 5792
_reflns_threshold_expression 'I > 2\s(I)'
_cod_data_source_file zq4019sup1.cif
_cod_data_source_block I
_cod_database_code 1546660
_shelx_space_group_comment
;
The symmetry employed for this shelxl refinement is uniquely defined
by the following loop, which should always be used as a source of
symmetry information in preference to the above space-group names.
They are only intended as comments.
;
_shelx_estimated_absorpt_t_min 0.768
_shelx_estimated_absorpt_t_max 0.970

loop_
_space_group_symop_operation_xyz
'x, y, z'
'-x, y+1/2, -z+1/2'
'-x, -y, -z'
'x, -y-1/2, z-1/2'

loop_
_atom_site_type_symbol
_atom_site_label
_atom_site_fract_x
_atom_site_fract_y
_atom_site_fract_z
_atom_site_U_iso_or_equiv
_atom_site_adp_type
_atom_site_calc_flag
_atom_site_occupancy
_atom_site_disorder_assembly
_atom_site_disorder_group
S S1 0.10593(2) 0.77362(9) 0.55251(2) 0.03197(13) Uani d 1 . .
O O1 0.17114(4) 0.2595(3) 0.43940(7) 0.0463(4) Uani d 1 . .
N N1 0.17320(4) 0.3357(3) 0.56293(7) 0.0261(3) Uani d 1 . .
C C1 0.15506(4) 0.4140(3) 0.63057(8) 0.0245(3) Uani d 1 . .
C C2 0.16804(5) 0.2944(4) 0.69743(9) 0.0295(3) Uani d 1 . .
H H2 0.1873(6) 0.151(4) 0.6974(10) 0.033(5) Uiso d 1 . .
C C3 0.15261(5) 0.3838(4) 0.76417(9) 0.0348(4) Uani d 1 . .
H H3 0.1623(6) 0.303(5) 0.8089(12) 0.047(6) Uiso d 1 . .
C C4 0.12362(5) 0.5891(4) 0.76594(10) 0.0358(4) Uani d 1 . .
H H4 0.1125(7) 0.651(5) 0.8107(13) 0.051(6) Uiso d 1 . .
C C5 0.10945(5) 0.7024(4) 0.70018(10) 0.0339(4) Uani d 1 . .
H H5 0.0881(6) 0.846(5) 0.7002(11) 0.040(5) Uiso d 1 . .
C C6 0.12506(4) 0.6157(3) 0.63291(9) 0.0270(3) Uani d 1 . .
C C7 0.11658(4) 0.5095(4) 0.48802(9) 0.0273(3) Uani d 1 . .
C C8 0.15556(5) 0.3606(4) 0.49388(9) 0.0302(4) Uani d 1 . .
C C9 0.09375(5) 0.4468(4) 0.42866(9) 0.0291(3) Uani d 1 . .
H H9 0.1057(6) 0.313(4) 0.3946(10) 0.032(5) Uiso d 1 . .
C C10 0.05477(6) 0.5456(5) 0.40246(18) 0.031(2) Uani d 0.503(4) A 1
C C11 0.03828(7) 0.7998(5) 0.42615(15) 0.0306(9) Uani d 0.503(4) A 1
H H11 0.0532 0.9248 0.4566 0.037 Uiso calc 0.503(4) A 1
C C12 -0.00007(7) 0.8709(5) 0.40525(15) 0.0349(9) Uani d 0.503(4) A 1
H H12 -0.0113 1.0446 0.4214 0.042 Uiso calc 0.503(4) A 1
C C13 -0.02194(6) 0.6879(6) 0.36066(17) 0.036(2) Uani d 0.503(4) A 1
H H13 -0.0482 0.7366 0.3464 0.043 Uiso calc 0.503(4) A 1
C C14 -0.00545(9) 0.4338(6) 0.3370(2) 0.0456(12) Uani d 0.503(4) A 1
H H14 -0.0204 0.3088 0.3065 0.055 Uiso calc 0.503(4) A 1
C C15 0.03290(9) 0.3627(5) 0.3579(2) 0.0388(10) Uani d 0.503(4) A 1
H H15 0.0442 0.1890 0.3417 0.047 Uiso calc 0.503(4) A 1
C C10A 0.05253(6) 0.5378(6) 0.41016(14) 0.0224(19) Uani d 0.497(4) A 2
C C11A 0.02588(7) 0.6580(6) 0.45914(11) 0.0300(9) Uani d 0.497(4) A 2
H H11A 0.0339 0.6986 0.5085 0.036 Uiso calc 0.497(4) A 2
C C12A -0.01246(6) 0.7186(6) 0.43597(13) 0.0313(9) Uani d 0.497(4) A 2
H H12A -0.0307 0.8006 0.4694 0.038 Uiso calc 0.497(4) A 2
C C13A -0.02416(6) 0.6590(7) 0.36382(13) 0.034(2) Uani d 0.497(4) A 2
H H13A -0.0504 0.7004 0.3480 0.040 Uiso calc 0.497(4) A 2
C C14A 0.00249(8) 0.5389(7) 0.31484(10) 0.0345(10) Uani d 0.497(4) A 2
H H14A -0.0055 0.4982 0.2655 0.041 Uiso calc 0.497(4) A 2
C C15A 0.04083(7) 0.4783(7) 0.33801(13) 0.0297(9) Uani d 0.497(4) A 2
H H15A 0.0590 0.3962 0.3045 0.036 Uiso calc 0.497(4) A 2
C C16 0.21002(5) 0.1695(4) 0.56682(10) 0.0298(4) Uani d 1 . .
H H16A 0.2051(6) -0.004(5) 0.5980(11) 0.037(5) Uiso d 1 . .
H H16B 0.2162(6) 0.114(5) 0.5165(12) 0.043(6) Uiso d 1 . .
C C17 0.24455(5) 0.3396(4) 0.59860(10) 0.0304(4) Uani d 1 . .
H H17A 0.2350(6) 0.459(5) 0.6395(11) 0.039(5) Uiso d 1 . .
H H17B 0.2534(6) 0.473(5) 0.5603(12) 0.043(6) Uiso d 1 . .
C C18 0.27795(5) 0.1485(4) 0.62544(11) 0.0333(4) Uani d 1 . .
H H18A 0.2663(6) 0.011(5) 0.6624(12) 0.045(6) Uiso d 1 . .
H H18B 0.2885(6) 0.046(5) 0.5832(12) 0.047(6) Uiso d 1 . .
C C19 0.31103(5) 0.3118(4) 0.66399(10) 0.0331(4) Uani d 1 . .
H H19A 0.2991(6) 0.421(4) 0.7056(11) 0.038(5) Uiso d 1 . .
H H19B 0.3222(6) 0.448(5) 0.6307(11) 0.040(5) Uiso d 1 . .
C C20 0.34370(5) 0.1221(4) 0.69465(11) 0.0363(4) Uani d 1 . .
H H20A 0.3316(6) -0.017(5) 0.7293(12) 0.046(6) Uiso d 1 . .
H H20B 0.3545(7) 0.012(5) 0.6542(13) 0.052(6) Uiso d 1 . .
C C21 0.37560(5) 0.2852(4) 0.73656(11) 0.0365(4) Uani d 1 . .
H H21A 0.3627(6) 0.390(5) 0.7799(12) 0.045(6) Uiso d 1 . .
H H21B 0.3879(6) 0.424(5) 0.7029(12) 0.045(6) Uiso d 1 . .
C C22 0.40833(5) 0.0963(5) 0.76801(11) 0.0379(4) Uani d 1 . .
H H22A 0.3964(7) -0.048(5) 0.8017(13) 0.051(6) Uiso d 1 . .
H H22B 0.4214(7) -0.016(5) 0.7276(13) 0.052(6) Uiso d 1 . .
C C23 0.43998(5) 0.2610(5) 0.81015(11) 0.0386(4) Uani d 1 . .
H H23A 0.4269(6) 0.369(5) 0.8512(12) 0.046(6) Uiso d 1 . .
H H23B 0.4523(7) 0.398(5) 0.7763(12) 0.048(6) Uiso d 1 . .
C C24 0.47278(5) 0.0739(5) 0.84179(11) 0.0391(4) Uani d 1 . .
H H24A 0.4852(7) -0.046(5) 0.8010(13) 0.057(7) Uiso d 1 . .
H H24B 0.4609(7) -0.072(5) 0.8751(13) 0.053(6) Uiso d 1 . .
C C25 0.50452(5) 0.2404(5) 0.88337(11) 0.0389(4) Uani d 1 . .
H H25A 0.4916(6) 0.354(5) 0.9245(12) 0.047(6) Uiso d 1 . .
H H25B 0.5166(7) 0.384(5) 0.8489(12) 0.050(6) Uiso d 1 . .
C C26 0.53738(5) 0.0544(5) 0.91556(11) 0.0386(4) Uani d 1 . .
H H26A 0.5498(7) -0.069(5) 0.8743(13) 0.052(6) Uiso d 1 . .
H H26B 0.5253(6) -0.087(5) 0.9512(12) 0.046(6) Uiso d 1 . .
C C27 0.56926(5) 0.2235(5) 0.95610(11) 0.0388(4) Uani d 1 . .
H H27A 0.5568(7) 0.338(5) 0.9957(12) 0.049(6) Uiso d 1 . .
H H27B 0.5805(6) 0.363(5) 0.9208(12) 0.046(6) Uiso d 1 . .
C C28 0.60229(5) 0.0411(4) 0.98870(11) 0.0374(4) Uani d 1 . .
H H28A 0.5905(6) -0.100(5) 1.0231(11) 0.039(5) Uiso d 1 . .
H H28B 0.6146(6) -0.083(5) 0.9474(12) 0.044(6) Uiso d 1 . .
C C29 0.63446(5) 0.2137(4) 1.02729(11) 0.0374(4) Uani d 1 . .
H H29A 0.6453(7) 0.356(5) 0.9902(13) 0.053(6) Uiso d 1 . .
H H29B 0.6224(6) 0.331(5) 1.0664(12) 0.045(6) Uiso d 1 . .
C C30 0.66771(5) 0.0345(4) 1.06014(10) 0.0355(4) Uani d 1 . .
H H30A 0.6799(6) -0.094(5) 1.0206(12) 0.047(6) Uiso d 1 . .
H H30B 0.6561(6) -0.098(5) 1.0982(11) 0.042(6) Uiso d 1 . .
C C31 0.70000(5) 0.2102(4) 1.09748(11) 0.0374(4) Uani d 1 . .
H H31A 0.6871(7) 0.327(5) 1.1351(13) 0.052(6) Uiso d 1 . .
H H31B 0.7112(7) 0.341(5) 1.0589(13) 0.057(7) Uiso d 1 . .
C C32 0.73361(5) 0.0345(4) 1.13048(11) 0.0392(4) Uani d 1 . .
H H32A 0.7216(7) -0.103(5) 1.1672(13) 0.053(6) Uiso d 1 . .
H H32B 0.7455(7) -0.088(5) 1.0913(13) 0.054(6) Uiso d 1 . .
C C33 0.76560(6) 0.2158(5) 1.16623(14) 0.0476(5) Uani d 1 . .
H H33A 0.7546(8) 0.322(6) 1.2070(15) 0.067(8) Uiso d 1 . .
H H33B 0.7871(8) 0.105(6) 1.1857(14) 0.065(7) Uiso d 1 . .
H H33C 0.7764(8) 0.352(6) 1.1291(16) 0.076(9) Uiso d 1 . .

loop_
_atom_site_aniso_label
_atom_site_aniso_U_11
_atom_site_aniso_U_22
_atom_site_aniso_U_33
_atom_site_aniso_U_12
_atom_site_aniso_U_13
_atom_site_aniso_U_23
S1 0.0329(2) 0.0295(2) 0.0333(2) 0.00240(16) -0.01019(16) 0.00035(16)
O1 0.0316(6) 0.0827(11) 0.0247(6) 0.0151(7) -0.0012(5) -0.0048(6)
N1 0.0202(6) 0.0350(7) 0.0230(6) -0.0002(5) -0.0045(5) -0.0004(5)
C1 0.0185(6) 0.0308(8) 0.0240(7) -0.0039(6) -0.0033(6) -0.0003(6)
C2 0.0244(7) 0.0367(9) 0.0272(8) 0.0018(7) -0.0040(6) 0.0034(7)
C3 0.0333(8) 0.0463(10) 0.0248(8) -0.0042(8) -0.0043(7) 0.0030(7)
C4 0.0350(9) 0.0454(10) 0.0270(8) -0.0031(8) 0.0017(7) -0.0054(7)
C5 0.0293(8) 0.0375(9) 0.0349(9) 0.0003(7) -0.0012(7) -0.0046(7)
C6 0.0226(7) 0.0293(8) 0.0290(8) -0.0039(6) -0.0047(6) -0.0008(6)
C7 0.0232(7) 0.0326(8) 0.0260(8) -0.0018(6) -0.0018(6) 0.0052(6)
C8 0.0230(7) 0.0426(9) 0.0250(8) -0.0015(7) -0.0035(6) 0.0017(7)
C9 0.0249(7) 0.0373(9) 0.0251(8) -0.0019(7) -0.0027(6) 0.0035(7)
C10 0.016(3) 0.035(5) 0.043(4) -0.004(3) 0.007(3) 0.003(3)
C11 0.0276(16) 0.036(2) 0.0277(17) -0.0018(14) -0.0063(14) 0.0041(15)
C12 0.0316(17) 0.041(2) 0.0325(18) 0.0055(16) -0.0018(14) 0.0077(16)
C13 0.024(3) 0.037(3) 0.047(5) 0.004(3) -0.012(3) 0.016(3)
C14 0.033(2) 0.052(3) 0.052(3) -0.008(2) -0.021(2) 0.005(2)
C15 0.033(2) 0.040(2) 0.043(2) -0.0020(18) -0.0105(17) -0.0011(19)
C10A 0.030(3) 0.028(4) 0.009(2) -0.004(3) -0.012(2) 0.009(2)
C11A 0.0283(16) 0.0331(19) 0.0285(18) -0.0023(14) -0.0025(14) 0.0014(15)
C12A 0.0259(16) 0.0324(19) 0.0357(19) -0.0026(14) -0.0003(14) 0.0028(15)
C13A 0.028(4) 0.039(4) 0.035(4) -0.009(3) -0.006(3) 0.007(3)
C14A 0.034(2) 0.041(2) 0.029(2) -0.0054(17) -0.0120(16) 0.0041(16)
C15A 0.0301(18) 0.036(2) 0.0224(19) 0.0003(16) -0.0055(14) 0.0004(15)
C16 0.0222(7) 0.0362(9) 0.0308(9) 0.0022(7) -0.0042(6) -0.0034(7)
C17 0.0195(7) 0.0363(9) 0.0352(9) 0.0005(7) -0.0031(6) 0.0007(7)
C18 0.0218(7) 0.0388(9) 0.0393(10) 0.0013(7) -0.0058(7) -0.0014(8)
C19 0.0209(7) 0.0401(10) 0.0383(9) 0.0013(7) -0.0051(7) -0.0007(8)
C20 0.0219(7) 0.0456(11) 0.0413(10) 0.0032(7) -0.0058(7) -0.0013(9)
C21 0.0223(8) 0.0477(11) 0.0395(10) 0.0005(7) -0.0054(7) -0.0001(8)
C22 0.0223(8) 0.0505(11) 0.0408(10) 0.0019(8) -0.0048(7) -0.0015(9)
C23 0.0235(8) 0.0538(12) 0.0385(10) 0.0007(8) -0.0063(7) 0.0008(9)
C24 0.0223(8) 0.0557(12) 0.0392(10) 0.0023(8) -0.0053(7) -0.0025(9)
C25 0.0238(8) 0.0555(12) 0.0373(10) -0.0001(8) -0.0067(7) 0.0012(9)
C26 0.0233(8) 0.0538(12) 0.0385(10) 0.0024(8) -0.0048(7) -0.0028(9)
C27 0.0261(8) 0.0523(12) 0.0378(10) 0.0012(8) -0.0067(7) 0.0016(9)
C28 0.0245(8) 0.0507(11) 0.0369(10) 0.0025(8) -0.0057(7) -0.0034(8)
C29 0.0274(8) 0.0457(11) 0.0388(10) 0.0019(8) -0.0086(7) 0.0006(8)
C30 0.0261(8) 0.0436(10) 0.0367(9) 0.0040(7) -0.0061(7) -0.0018(8)
C31 0.0306(8) 0.0414(10) 0.0402(10) 0.0044(8) -0.0111(8) 0.0006(8)
C32 0.0309(8) 0.0441(11) 0.0424(10) 0.0060(8) -0.0091(8) -0.0007(9)
C33 0.0365(10) 0.0537(13) 0.0524(13) 0.0048(9) -0.0201(9) -0.0014(10)

loop_
_atom_type_symbol
_atom_type_description
_atom_type_scat_dispersion_real
_atom_type_scat_dispersion_imag
_atom_type_scat_source
C C 0.0181 0.0091 'International Tables Vol C Tables 4.2.6.8 and 6.1.1.4'
H H 0.0000 0.0000 'International Tables Vol C Tables 4.2.6.8 and 6.1.1.4'
N N 0.0311 0.0180 'International Tables Vol C Tables 4.2.6.8 and 6.1.1.4'
O O 0.0492 0.0322 'International Tables Vol C Tables 4.2.6.8 and 6.1.1.4'
S S 0.3331 0.5567 'International Tables Vol C Tables 4.2.6.8 and 6.1.1.4'

loop_
_geom_angle_atom_site_label_1
_geom_angle_atom_site_label_2
_geom_angle_atom_site_label_3
_geom_angle
C7 S1 C6 100.11(8)
C8 N1 C1 124.64(13)
C8 N1 C16 116.50(13)
C1 N1 C16 117.88(13)
C6 C1 C2 118.13(15)
C6 C1 N1 121.57(14)
C2 C1 N1 120.28(14)
C3 C2 C1 120.85(16)
C3 C2 H2 119.1(11)
C1 C2 H2 120.0(11)
C4 C3 C2 120.47(16)
C4 C3 H3 120.2(13)
C2 C3 H3 119.3(13)
C3 C4 C5 119.42(17)
C3 C4 H4 121.7(14)
C5 C4 H4 118.8(14)
C4 C5 C6 120.45(17)
C4 C5 H5 120.6(12)
C6 C5 H5 118.9(12)
C1 C6 C5 120.61(15)
C1 C6 S1 121.94(12)
C5 C6 S1 117.44(13)
C9 C7 C8 116.86(15)
C9 C7 S1 124.60(13)
C8 C7 S1 118.24(11)
O1 C8 N1 120.71(15)
O1 C8 C7 120.83(14)
N1 C8 C7 118.45(14)
C7 C9 C10 133.75(18)
C7 C9 C10A 129.94(18)
C7 C9 H9 114.1(11)
C10 C9 H9 112.1(11)
C10A C9 H9 115.8(11)
C11 C10 C15 120.0
C11 C10 C9 122.23(17)
C15 C10 C9 117.51(17)
C12 C11 C10 120.0
C12 C11 H11 120.0
C10 C11 H11 120.0
C13 C12 C11 120.0
C13 C12 H12 120.0
C11 C12 H12 120.0
C12 C13 C14 120.0
C12 C13 H13 120.0
C14 C13 H13 120.0
C13 C14 C15 120.0
C13 C14 H14 120.0
C15 C14 H14 120.0
C14 C15 C10 120.0
C14 C15 H15 120.0
C10 C15 H15 120.0
C11A C10A C15A 120.0
C11A C10A C9 125.66(17)
C15A C10A C9 114.25(17)
C10A C11A C12A 120.0
C10A C11A H11A 120.0
C12A C11A H11A 120.0
C13A C12A C11A 120.0
C13A C12A H12A 120.0
C11A C12A H12A 120.0
C12A C13A C14A 120.0
C12A C13A H13A 120.0
C14A C13A H13A 120.0
C15A C14A C13A 120.0
C15A C14A H14A 120.0
C13A C14A H14A 120.0
C14A C15A C10A 120.0
C14A C15A H15A 120.0
C10A C15A H15A 120.0
N1 C16 C17 112.56(14)
N1 C16 H16A 108.3(11)
C17 C16 H16A 110.1(11)
N1 C16 H16B 106.6(12)
C17 C16 H16B 108.8(13)
H16A C16 H16B 110.3(17)
C18 C17 C16 111.98(15)
C18 C17 H17A 110.1(12)
C16 C17 H17A 109.3(12)
C18 C17 H17B 111.8(12)
C16 C17 H17B 107.8(12)
H17A C17 H17B 105.5(17)
C17 C18 C19 112.89(15)
C17 C18 H18A 107.3(12)
C19 C18 H18A 107.9(12)
C17 C18 H18B 108.6(13)
C19 C18 H18B 109.7(13)
H18A C18 H18B 110.3(18)
C20 C19 C18 113.54(16)
C20 C19 H19A 108.8(12)
C18 C19 H19A 107.8(12)
C20 C19 H19B 109.4(12)
C18 C19 H19B 110.0(12)
H19A C19 H19B 107.0(17)
C21 C20 C19 113.28(16)
C21 C20 H20A 108.1(12)
C19 C20 H20A 108.3(12)
C21 C20 H20B 112.1(13)
C19 C20 H20B 108.3(13)
H20A C20 H20B 106.3(18)
C20 C21 C22 113.64(16)
C20 C21 H21A 108.6(12)
C22 C21 H21A 107.9(12)
C20 C21 H21B 109.1(12)
C22 C21 H21B 107.9(13)
H21A C21 H21B 109.7(18)
C23 C22 C21 113.26(17)
C23 C22 H22A 109.1(13)
C21 C22 H22A 109.2(13)
C23 C22 H22B 108.7(13)
C21 C22 H22B 110.8(13)
H22A C22 H22B 105.5(19)
C22 C23 C24 113.61(17)
C22 C23 H23A 108.4(12)
C24 C23 H23A 109.8(12)
C22 C23 H23B 108.8(13)
C24 C23 H23B 107.6(13)
H23A C23 H23B 108.4(19)
C25 C24 C23 113.32(17)
C25 C24 H24A 110.4(14)
C23 C24 H24A 110.5(13)
C25 C24 H24B 109.9(13)
C23 C24 H24B 109.2(13)
H24A C24 H24B 103.0(19)
C24 C25 C26 113.65(17)
C24 C25 H25A 109.0(12)
C26 C25 H25A 109.8(12)
C24 C25 H25B 109.1(13)
C26 C25 H25B 109.0(13)
H25A C25 H25B 106.0(18)
C27 C26 C25 113.19(17)
C27 C26 H26A 110.5(13)
C25 C26 H26A 110.1(13)
C27 C26 H26B 108.9(12)
C25 C26 H26B 108.9(12)
H26A C26 H26B 104.9(18)
C26 C27 C28 113.91(17)
C26 C27 H27A 109.1(13)
C28 C27 H27A 109.9(13)
C26 C27 H27B 108.0(13)
C28 C27 H27B 109.8(13)
H27A C27 H27B 105.9(19)
C29 C28 C27 113.29(17)
C29 C28 H28A 111.0(12)
C27 C28 H28A 108.8(12)
C29 C28 H28B 109.9(12)
C27 C28 H28B 109.6(12)
H28A C28 H28B 103.8(17)
C30 C29 C28 113.95(16)
C30 C29 H29A 110.6(13)
C28 C29 H29A 108.0(13)
C30 C29 H29B 109.7(13)
C28 C29 H29B 109.2(13)
H29A C29 H29B 105.0(18)
C29 C30 C31 113.38(16)
C29 C30 H30A 110.7(12)
C31 C30 H30A 109.8(12)
C29 C30 H30B 108.5(12)
C31 C30 H30B 108.3(12)
H30A C30 H30B 105.8(18)
C30 C31 C32 114.12(16)
C30 C31 H31A 106.9(14)
C32 C31 H31A 111.5(13)
C30 C31 H31B 107.2(14)
C32 C31 H31B 108.7(14)
H31A C31 H31B 108(2)
C33 C32 C31 112.85(17)
C33 C32 H32A 111.6(13)
C31 C32 H32A 107.6(13)
C33 C32 H32B 109.6(13)
C31 C32 H32B 109.8(13)
H32A C32 H32B 105.1(19)
C32 C33 H33A 109.8(16)
C32 C33 H33B 112.7(16)
H33A C33 H33B 107(2)
C32 C33 H33C 109.8(16)
H33A C33 H33C 109(2)
H33B C33 H33C 108(2)

loop_
_geom_bond_atom_site_label_1
_geom_bond_atom_site_label_2
_geom_bond_distance
S1 C7 1.7456(17)
S1 C6 1.7536(16)
O1 C8 1.219(2)
N1 C8 1.386(2)
N1 C1 1.423(2)
N1 C16 1.473(2)
C1 C6 1.391(2)
C1 C2 1.402(2)
C2 C3 1.385(2)
C2 H2 0.94(2)
C3 C4 1.378(3)
C3 H3 0.95(2)
C4 C5 1.386(3)
C4 H4 0.94(2)
C5 C6 1.392(2)
C5 H5 0.99(2)
C7 C9 1.351(2)
C7 C8 1.497(2)
C9 C10 1.474(2)
C9 C10A 1.495(2)
C9 H9 0.97(2)
C10 C11 1.3900
C10 C15 1.3900
C11 C12 1.3900
C11 H11 0.9500
C12 C13 1.3900
C12 H12 0.9500
C13 C14 1.3900
C13 H13 0.9500
C14 C15 1.3900
C14 H14 0.9500
C15 H15 0.9500
C10A C11A 1.3900
C10A C15A 1.3900
C11A C12A 1.3900
C11A H11A 0.9500
C12A C13A 1.3900
C12A H12A 0.9500
C13A C14A 1.3900
C13A H13A 0.9500
C14A C15A 1.3900
C14A H14A 0.9500
C15A H15A 0.9500
C16 C17 1.526(2)
C16 H16A 1.01(2)
C16 H16B 0.97(2)
C17 C18 1.521(2)
C17 H17A 0.99(2)
C17 H17B 0.98(2)
C18 C19 1.523(2)
C18 H18A 1.01(2)
C18 H18B 0.98(2)
C19 C20 1.523(2)
C19 H19A 1.00(2)
C19 H19B 0.96(2)
C20 C21 1.522(2)
C20 H20A 1.00(2)
C20 H20B 0.97(2)
C21 C22 1.527(2)
C21 H21A 1.03(2)
C21 H21B 0.99(2)
C22 C23 1.522(3)
C22 H22A 1.00(2)
C22 H22B 1.01(2)
C23 C24 1.525(3)
C23 H23A 1.01(2)
C23 H23B 0.99(2)
C24 C25 1.524(3)
C24 H24A 1.02(2)
C24 H24B 1.00(2)
C25 C26 1.527(3)
C25 H25A 1.02(2)
C25 H25B 1.01(2)
C26 C27 1.524(3)
C26 H26A 1.04(2)
C26 H26B 1.02(2)
C27 C28 1.525(2)
C27 H27A 0.99(2)
C27 H27B 0.99(2)
C28 C29 1.524(3)
C28 H28A 1.00(2)
C28 H28B 1.04(2)
C29 C30 1.524(2)
C29 H29A 1.02(2)
C29 H29B 0.99(2)
C30 C31 1.524(2)
C30 H30A 1.03(2)
C30 H30B 1.01(2)
C31 C32 1.525(2)
C31 H31A 0.98(2)
C31 H31B 1.01(3)
C32 C33 1.519(3)
C32 H32A 1.02(2)
C32 H32B 1.00(2)
C33 H33A 0.97(3)
C33 H33B 0.96(3)
C33 H33C 1.00(3)

loop_
_geom_hbond_atom_site_label_D
_geom_hbond_atom_site_label_H
_geom_hbond_atom_site_label_A
_geom_hbond_site_symmetry_A
_geom_hbond_distance_DH
_geom_hbond_distance_HA
_geom_hbond_distance_DA
_geom_hbond_angle_DHA
C3 H3 O1 4_566 0.95(2) 2.40(2) 3.298(2) 158.0(18)
C9 H9 O1 . 0.97(2) 2.367(19) 2.769(2) 104.1(13)
C11 H11 S1 . 0.95 2.58 3.225(2) 126
C16 H16B O1 . 0.97(2) 2.17(2) 2.679(2) 111.3(15)

loop_
_geom_torsion_atom_site_label_1
_geom_torsion_atom_site_label_2
_geom_torsion_atom_site_label_3
_geom_torsion_atom_site_label_4
_geom_torsion
C8 N1 C1 C6 -24.7(2)
C16 N1 C1 C6 167.07(14)
C8 N1 C1 C2 157.30(16)
C16 N1 C1 C2 -10.9(2)
C6 C1 C2 C3 -2.8(2)
N1 C1 C2 C3 175.29(15)
C1 C2 C3 C4 1.2(3)
C2 C3 C4 C5 1.1(3)
C3 C4 C5 C6 -1.7(3)
C2 C1 C6 C5 2.2(2)
N1 C1 C6 C5 -175.88(15)
C2 C1 C6 S1 -178.72(12)
N1 C1 C6 S1 3.2(2)
C4 C5 C6 C1 0.1(3)
C4 C5 C6 S1 -179.09(14)
C7 S1 C6 C1 25.40(15)
C7 S1 C6 C5 -155.46(13)
C6 S1 C7 C9 146.07(15)
C6 S1 C7 C8 -40.46(14)
C1 N1 C8 O1 -171.61(16)
C16 N1 C8 O1 -3.2(2)
C1 N1 C8 C7 7.2(2)
C16 N1 C8 C7 175.62(14)
C9 C7 C8 O1 21.7(3)
S1 C7 C8 O1 -152.32(15)
C9 C7 C8 N1 -157.19(16)
S1 C7 C8 N1 28.8(2)
C8 C7 C9 C10 -179.2(2)
S1 C7 C9 C10 -5.6(3)
C8 C7 C9 C10A 174.2(2)
S1 C7 C9 C10A -12.3(3)
C7 C9 C10 C11 20.0(4)
C7 C9 C10 C15 -154.1(2)
C15 C10 C11 C12 0.0
C9 C10 C11 C12 -174.0(3)
C10 C11 C12 C13 0.0
C11 C12 C13 C14 0.0
C12 C13 C14 C15 0.0
C13 C14 C15 C10 0.0
C11 C10 C15 C14 0.0
C9 C10 C15 C14 174.3(3)
C7 C9 C10A C11A -15.3(3)
C7 C9 C10A C15A 168.19(19)
C15A C10A C11A C12A 0.0
C9 C10A C11A C12A -176.3(3)
C10A C11A C12A C13A 0.0
C11A C12A C13A C14A 0.0
C12A C13A C14A C15A 0.0
C13A C14A C15A C10A 0.0
C11A C10A C15A C14A 0.0
C9 C10A C15A C14A 176.7(2)
C8 N1 C16 C17 122.78(16)
C1 N1 C16 C17 -68.02(19)
N1 C16 C17 C18 161.52(15)
C16 C17 C18 C19 -174.54(15)
C17 C18 C19 C20 177.06(16)
C18 C19 C20 C21 -177.02(16)
C19 C20 C21 C22 179.56(16)
C20 C21 C22 C23 -179.70(16)
C21 C22 C23 C24 179.97(16)
C22 C23 C24 C25 179.53(16)
C23 C24 C25 C26 179.72(16)
C24 C25 C26 C27 179.20(16)
C25 C26 C27 C28 179.93(16)
C26 C27 C28 C29 178.50(16)
C27 C28 C29 C30 -179.97(16)
C28 C29 C30 C31 179.07(16)
C29 C30 C31 C32 -179.82(17)
C30 C31 C32 C33 179.12(18)

_cod_database_fobs_code 1546660
